data_4511115
loop_
_publ_author_name
'Felloni, Marina'
'Blake, Alexander J.'
'Hubberstey, Peter'
'Wilson, Claire'
'Schr\"oder, Martin'

_publ_section_title
;
 Solvent Control of Supramolecular Architectures Derived from
 4,4&#x2032;-Bipyridyl-Bridged Copper(II) Dipicolinate Complexes
;
_journal_issue 11
_journal_name_full 'Crystal Growth &amp; Design'
_journal_page_first 4685
_journal_paper_doi 10.1021/cg900552b
_journal_volume 9
_journal_year 2009
_chemical_formula_moiety 'C18 H15 Cu(II) N2 O5'
_chemical_formula_sum 'C18 H15 Cu N2 O5'
_chemical_formula_weight 402.86
_chemical_melting_point ?
_chemical_name_common '[Cu(II) dipicolinate longbpy MeOH]'
_chemical_name_systematic
; 
 ? 
;
_space_group_IT_number 2
_symmetry_cell_setting triclinic
_symmetry_space_group_name_Hall '-P 1'
_symmetry_space_group_name_H-M 'P -1'
_atom_sites_solution_hydrogens 'aromatic Hs geometrically placed, CH3 and OH from delta-F'
_atom_sites_solution_primary direct
_atom_sites_solution_secondary 'difference Fourier method'
_audit_creation_method SHELXL-97
_cell_angle_alpha 97.062(2)
_cell_angle_beta 92.892(3)
_cell_angle_gamma 106.014(5)
_cell_formula_units_Z 2
_cell_length_a 5.3171(4)
_cell_length_b 8.2913(5)
_cell_length_c 19.0302(14)
_cell_measurement_reflns_used 10046
_cell_measurement_temperature 120(2)
_cell_measurement_theta_max 27.5
_cell_measurement_theta_min 1.0
_cell_volume 797.15(10)
_computing_cell_refinement 'COLLECT; DENZO'
_computing_data_collection 'COLLECT (Hooft, 1999); DENZO (Otwinowski and Minor, 1997)'
_computing_data_reduction 'COLLECT; DENZO; SORTAV'
_computing_molecular_graphics 'SHELXTL/PC version 5.1'
_computing_publication_material 'SHELXL-97; PLATON (Spek, 2000)'
_computing_structure_refinement 'SHELXL-97 (Sheldrick, 1997)'
_computing_structure_solution 'SHELXS-97 (Sheldrick, 1990)'
_diffrn_ambient_temperature 120(2)
_diffrn_detector_area_resol_mean '9.091 pixels/mm'
_diffrn_measured_fraction_theta_full 0.951
_diffrn_measured_fraction_theta_max 0.900
_diffrn_measurement_device_type 'Enraf Nonius KappaCCD area detector'
_diffrn_measurement_method 'phi and omega scans'
_diffrn_radiation_monochromator graphite
_diffrn_radiation_source 'Enraf Nonius FR591 rotating anode'
_diffrn_radiation_type MoK\a
_diffrn_radiation_wavelength 0.71073
_diffrn_reflns_av_R_equivalents 0.141
_diffrn_reflns_av_sigmaI/netI 0.1773
_diffrn_reflns_limit_h_max 6
_diffrn_reflns_limit_h_min -6
_diffrn_reflns_limit_k_max 10
_diffrn_reflns_limit_k_min -10
_diffrn_reflns_limit_l_max 24
_diffrn_reflns_limit_l_min -24
_diffrn_reflns_number 10046
_diffrn_reflns_theta_full 26.00
_diffrn_reflns_theta_max 27.69
_diffrn_reflns_theta_min 2.17
_diffrn_standards_decay_% none
_diffrn_standards_interval_count n/a
_diffrn_standards_number 'not measured'
_exptl_absorpt_coefficient_mu 1.404
_exptl_absorpt_correction_T_max 0.887
_exptl_absorpt_correction_T_min 0.849
_exptl_absorpt_correction_type multi-scan
_exptl_absorpt_process_details 'SORTAV (Blessing, 1995)'
_exptl_crystal_colour green
_exptl_crystal_density_diffrn 1.678
_exptl_crystal_density_meas ?
_exptl_crystal_density_method 'not measured'
_exptl_crystal_description lath
_exptl_crystal_F_000 412
_exptl_crystal_size_max 0.15
_exptl_crystal_size_mid 0.025
_exptl_crystal_size_min 0.006
_refine_diff_density_max 0.547
_refine_diff_density_min -0.879
_refine_diff_density_rms 0.132
_refine_ls_extinction_method none
_refine_ls_goodness_of_fit_ref 1.006
_refine_ls_hydrogen_treatment
;
Aromatic Hs riding model, CH3 group refined 
as rigid rotator; H from OH group refined with restraints
;
_refine_ls_matrix_type full
_refine_ls_number_parameters 239
_refine_ls_number_reflns 3351
_refine_ls_number_restraints 2
_refine_ls_restrained_S_all 1.006
_refine_ls_R_factor_all 0.1702
_refine_ls_R_factor_gt 0.0688
_refine_ls_shift/su_max 0.000
_refine_ls_shift/su_mean 0.000
_refine_ls_structure_factor_coef Fsqd
_refine_ls_weighting_details 'calc w=1/[\s^2^(Fo^2^)+(0.0640P)^2^+0.0000P] where P=(Fo^2^+2Fc^2^)/3'
_refine_ls_weighting_scheme calc
_refine_ls_wR_factor_gt 0.1290
_refine_ls_wR_factor_ref 0.1673
_reflns_number_gt 1714
_reflns_number_total 3353
_reflns_threshold_expression >2sigma(I)
_cod_data_source_file cg900552b_si_001.cif
_cod_data_source_block 13_PYPENC
_cod_depositor_comments
;
The following automatic conversions were performed:

'_chemical_melting_point' value 'unknown' was changed to '?' - the
value is undefined or not given.

'_symmetry_cell_setting' value
'Triclinic' changed to 'triclinic' according to
/usr/data/users/saulius/automatic-downloads/retrospective/ACS/lib/dictionaries/cif_core.dic
dictionary named 'cif_core.dic' version 2.4.2 from 2011-04-26.

Automatic conversion script
Id: cif_fix_values 2281 2013-09-26 08:29:07Z andrius 

The following automatic conversions were performed:

'_exptl_crystal_density_meas' value 'not measured' was changed to '?'
- the value is perceived as not measured.

Automatic conversion script
Id: cif_fix_values 3008 2015-01-20 13:52:24Z robertas 

The following automatic conversions were performed:

'_atom_sites_solution_primary' value 'direct method' was changed to
'direct'.

Automatic conversion script
Id: cif_fix_values 6452 2018-10-05 10:23:21Z andrius 
;
_cod_original_sg_symbol_H-M P-1
_cod_database_code 4511115

loop_
_symmetry_equiv_pos_as_xyz
'x, y, z'
'-x, -y, -z'

loop_
_atom_site_label
_atom_site_type_symbol
_atom_site_fract_x
_atom_site_fract_y
_atom_site_fract_z
_atom_site_U_iso_or_equiv
_atom_site_adp_type
_atom_site_occupancy
_atom_site_symmetry_multiplicity
_atom_site_calc_flag
_atom_site_refinement_flags
Cu1 Cu -0.07155(15) 0.59144(9) 0.27121(4) 0.0323(3) Uani 1 1 d .
O1M O -0.3676(8) 0.4516(5) 0.3478(2) 0.0366(10) Uani 1 1 d D
H1M H -0.495(8) 0.491(8) 0.3447(15) 0.055 Uiso 1 1 d D
C1M C -0.2855(13) 0.4519(8) 0.4210(3) 0.0467(18) Uani 1 1 d D
H1MA H -0.2963 0.5541 0.4489 0.070 Uiso 1 1 calc R
H1MB H -0.1075 0.4462 0.4249 0.070 Uiso 1 1 calc R
H1MC H -0.3979 0.3556 0.4382 0.070 Uiso 1 1 calc R
N1 N -0.0387(9) 0.8064(5) 0.3254(2) 0.0243(11) Uani 1 1 d .
C2 C -0.2029(12) 0.8932(8) 0.3060(3) 0.0323(15) Uani 1 1 d .
C3 C -0.1853(12) 1.0500(8) 0.3449(3) 0.0389(16) Uani 1 1 d .
H3 H -0.2969 1.1131 0.3328 0.047 Uiso 1 1 calc R
C4 C 0.0032(12) 1.1094(8) 0.4021(4) 0.0417(17) Uani 1 1 d .
H4 H 0.0214 1.2151 0.4281 0.050 Uiso 1 1 calc R
C5 C 0.1658(12) 1.0132(8) 0.4212(3) 0.0399(16) Uani 1 1 d .
H5 H 0.2875 1.0515 0.4607 0.048 Uiso 1 1 calc R
C6 C 0.1426(11) 0.8616(7) 0.3806(3) 0.0316(15) Uani 1 1 d .
C7 C -0.3912(12) 0.7990(8) 0.2431(3) 0.0295(14) Uani 1 1 d .
O1 O -0.5670(8) 0.8559(5) 0.2222(2) 0.0438(12) Uani 1 1 d .
O2 O -0.3526(8) 0.6557(5) 0.2170(2) 0.0328(10) Uani 1 1 d .
C8 C 0.2946(11) 0.7384(8) 0.3905(3) 0.0292(14) Uani 1 1 d .
O3 O 0.4617(8) 0.7650(5) 0.4404(2) 0.0412(11) Uani 1 1 d .
O4 O 0.2361(7) 0.6047(5) 0.3417(2) 0.0337(10) Uani 1 1 d .
N1L N -0.0786(9) 0.3857(6) 0.2082(2) 0.0270(11) Uani 1 1 d .
C2L C 0.0921(11) 0.2956(7) 0.2198(3) 0.0328(15) Uani 1 1 d .
H2L H 0.2225 0.3379 0.2572 0.039 Uiso 1 1 calc R
C3L C 0.0834(12) 0.1450(8) 0.1794(3) 0.0377(16) Uani 1 1 d .
H3L H 0.2068 0.0885 0.1893 0.045 Uiso 1 1 calc R
C4L C -0.1123(11) 0.0765(7) 0.1230(3) 0.0274(14) Uani 1 1 d .
C5L C -0.2823(12) 0.1735(8) 0.1110(3) 0.0357(15) Uani 1 1 d .
H5L H -0.4120 0.1363 0.0732 0.043 Uiso 1 1 calc R
C6L C -0.2613(11) 0.3220(7) 0.1536(3) 0.0317(15) Uani 1 1 d .
H6L H -0.3804 0.3820 0.1443 0.038 Uiso 1 1 calc R
C7L C -0.1347(12) -0.0819(7) 0.0772(3) 0.0327(15) Uani 1 1 d .
H7L H -0.2651 -0.1144 0.0396 0.039 Uiso 1 1 calc R
C8L C 0.0175(11) -0.1852(7) 0.0847(3) 0.0306(14) Uani 1 1 d .
H8L H 0.1473 -0.1505 0.1225 0.037 Uiso 1 1 calc R
C9L C 0.0038(11) -0.3462(7) 0.0406(3) 0.0265(13) Uani 1 1 d .
C10L C 0.1840(11) -0.4318(7) 0.0566(3) 0.0314(14) Uani 1 1 d .
H10L H 0.3094 -0.3864 0.0950 0.041 Uiso 1 1 calc R
C11L C -0.1814(12) -0.4168(7) -0.0169(3) 0.0328(15) Uani 1 1 d .
H11L H -0.3048 -0.3617 -0.0286 0.043 Uiso 1 1 calc R

loop_
_atom_site_aniso_label
_atom_site_aniso_U_11
_atom_site_aniso_U_22
_atom_site_aniso_U_33
_atom_site_aniso_U_23
_atom_site_aniso_U_13
_atom_site_aniso_U_12
Cu1 0.0383(5) 0.0310(5) 0.0307(5) -0.0006(3) -0.0050(3) 0.0184(3)
O1M 0.037(3) 0.037(3) 0.040(3) 0.003(2) -0.004(2) 0.019(2)
C1M 0.060(5) 0.045(4) 0.045(4) 0.012(4) 0.007(4) 0.027(4)
N1 0.027(3) 0.022(3) 0.025(3) 0.003(2) 0.000(2) 0.009(2)
C2 0.043(4) 0.031(4) 0.031(4) 0.014(3) 0.007(3) 0.018(3)
C3 0.047(4) 0.027(4) 0.044(4) -0.001(3) -0.008(3) 0.018(3)
C4 0.042(4) 0.027(4) 0.053(4) -0.009(3) -0.005(3) 0.013(3)
C5 0.038(4) 0.034(4) 0.044(4) -0.006(3) -0.003(3) 0.011(3)
C6 0.032(4) 0.028(4) 0.033(4) 0.000(3) -0.003(3) 0.009(3)
C7 0.034(4) 0.033(4) 0.026(3) 0.007(3) 0.002(3) 0.016(3)
O1 0.049(3) 0.052(3) 0.039(3) 0.003(2) -0.008(2) 0.032(2)
O2 0.035(2) 0.035(3) 0.031(2) 0.002(2) -0.0023(19) 0.016(2)
C8 0.028(3) 0.031(4) 0.029(4) 0.003(3) -0.001(3) 0.011(3)
O3 0.044(3) 0.042(3) 0.039(3) -0.002(2) -0.012(2) 0.021(2)
O4 0.033(2) 0.037(3) 0.032(2) -0.002(2) -0.0063(19) 0.015(2)
N1L 0.028(3) 0.028(3) 0.028(3) 0.005(2) -0.006(2) 0.015(2)
C2L 0.033(4) 0.034(4) 0.031(4) -0.003(3) -0.010(3) 0.014(3)
C3L 0.047(4) 0.039(4) 0.037(4) 0.010(3) 0.003(3) 0.028(3)
C4L 0.033(4) 0.024(3) 0.025(3) 0.000(3) 0.004(3) 0.011(3)
C5L 0.036(4) 0.036(4) 0.034(4) 0.001(3) -0.013(3) 0.013(3)
C6L 0.035(4) 0.031(4) 0.033(4) 0.005(3) -0.007(3) 0.017(3)
C7L 0.033(4) 0.039(4) 0.025(3) 0.003(3) -0.005(3) 0.012(3)
C8L 0.039(4) 0.031(4) 0.024(3) 0.005(3) -0.002(3) 0.014(3)
C9L 0.035(4) 0.021(3) 0.022(3) -0.001(3) 0.004(3) 0.007(3)
C10L 0.036(4) 0.037(4) 0.022(3) -0.001(3) -0.003(3) 0.015(3)
C11L 0.037(4) 0.033(4) 0.031(4) -0.002(3) -0.005(3) 0.018(3)

loop_
_atom_type_symbol
_atom_type_description
_atom_type_scat_dispersion_real
_atom_type_scat_dispersion_imag
_atom_type_scat_source
C C 0.0033 0.0016 'International Tables Vol C Tables 4.2.6.8 and 6.1.1.4'
H H 0.0000 0.0000 'International Tables Vol C Tables 4.2.6.8 and 6.1.1.4'
N N 0.0061 0.0033 'International Tables Vol C Tables 4.2.6.8 and 6.1.1.4'
O O 0.0106 0.0060 'International Tables Vol C Tables 4.2.6.8 and 6.1.1.4'
Cu Cu 0.3201 1.2651 'International Tables Vol C Tables 4.2.6.8 and 6.1.1.4'

loop_
_geom_angle_atom_site_label_1
_geom_angle_atom_site_label_2
_geom_angle_atom_site_label_3
_geom_angle
_geom_angle_site_symmetry_1
_geom_angle_publ_flag
N1 Cu1 N1L 173.31(19) . y
N1 Cu1 O2 81.24(18) . y
N1L Cu1 O2 98.02(17) . y
N1 Cu1 O4 80.32(18) . y
N1L Cu1 O4 99.99(17) . y
O2 Cu1 O4 161.39(16) . y
N1 Cu1 O1M 91.43(17) . y
N1L Cu1 O1M 95.25(17) . y
O2 Cu1 O1M 92.76(15) . y
O4 Cu1 O1M 90.22(15) . y
C1M O1M Cu1 121.1(4) . y
C6 N1 C2 123.6(5) . ?
C6 N1 Cu1 118.8(4) . y
C2 N1 Cu1 117.6(4) . y
N1 C2 C3 119.0(6) . ?
N1 C2 C7 112.2(5) . ?
C3 C2 C7 128.8(5) . ?
C4 C3 C2 118.0(6) . ?
C3 C4 C5 121.0(6) . ?
C6 C5 C4 118.5(6) . ?
N1 C6 C5 119.9(5) . ?
N1 C6 C8 112.1(5) . ?
C5 C6 C8 127.9(6) . ?
O1 C7 O2 125.9(6) . ?
O1 C7 C2 120.1(5) . ?
O2 C7 C2 114.0(5) . ?
C7 O2 Cu1 114.8(4) . y
O3 C8 O4 124.2(5) . ?
O3 C8 C6 121.1(5) . ?
O4 C8 C6 114.7(5) . ?
C8 O4 Cu1 113.8(3) . y
C6L N1L C2L 116.6(5) . ?
C6L N1L Cu1 121.6(4) . y
C2L N1L Cu1 121.7(4) . y
N1L C2L C3L 123.5(5) . ?
C2L C3L C4L 119.8(5) . ?
C5L C4L C3L 115.7(5) . ?
C5L C4L C7L 120.9(5) . ?
C3L C4L C7L 123.4(5) . ?
C6L C5L C4L 121.0(5) . ?
N1L C6L C5L 123.3(5) . ?
C8L C7L C4L 125.5(5) . ?
C7L C8L C9L 127.9(6) . ?
C10L C9L C11L 118.2(5) . ?
C10L C9L C8L 118.8(5) . ?
C11L C9L C8L 123.1(5) . ?
C11L C10L C9L 121.4(5) 2_545 ?
C10L C11L C9L 120.5(5) 2_545 ?

loop_
_geom_bond_atom_site_label_1
_geom_bond_atom_site_label_2
_geom_bond_distance
_geom_bond_site_symmetry_2
_geom_bond_publ_flag
Cu1 N1 1.905(4) . y
Cu1 N1L 1.951(5) . y
Cu1 O2 2.000(4) . y
Cu1 O4 2.033(4) . y
Cu1 O1M 2.363(4) . y
O1M C1M 1.440(7) . ?
N1 C6 1.333(7) . ?
N1 C2 1.340(7) . ?
C2 C3 1.391(8) . ?
C2 C7 1.505(8) . ?
C3 C4 1.385(8) . ?
C4 C5 1.391(8) . ?
C5 C6 1.363(8) . ?
C6 C8 1.491(8) . ?
C7 O1 1.227(6) . ?
C7 O2 1.303(7) . ?
C8 O3 1.223(6) . ?
C8 O4 1.309(7) . ?
N1L C6L 1.334(7) . ?
N1L C2L 1.351(7) . ?
C2L C3L 1.371(8) . ?
C3L C4L 1.403(8) . ?
C4L C5L 1.393(8) . ?
C4L C7L 1.457(8) . ?
C5L C6L 1.363(8) . ?
C7L C8L 1.346(8) . ?
C8L C9L 1.469(8) . ?
C9L C10L 1.384(8) . ?
C9L C11L 1.386(8) . ?
C10L C11L 1.380(8) 2_545 ?
C11L C10L 1.380(8) 2_545 ?
